data_1554753
loop_
_publ_author_name
'He, Zhao-Lin'
'Sheong, Fu Kit'
'Li, Qing-Hua'
'Lin, Zhenyang'
'Wang, Chun-Jiang'

_publ_section_title
;
 Exoselective 1,3-dipolar [3 + 6] cycloaddition of azomethine ylides with
 2-acylcycloheptatrienes: stereoselectivity and mechanistic insight.
;
_journal_issue 6
_journal_name_full 'Organic letters'
_journal_page_first 1365
_journal_page_last 1368
_journal_paper_doi 10.1021/acs.orglett.5b00011
_journal_volume 17
_journal_year 2015
_chemical_absolute_configuration 7S,8R,9S,11R
_chemical_formula_sum 'C31 H26 Cl N O4'
_chemical_formula_weight 511.98
_space_group_IT_number 19
_space_group_name_Hall 'P 2ac 2ab'
_space_group_name_H-M_alt 'P 21 21 21'
_symmetry_cell_setting orthorhombic
_symmetry_space_group_name_H-M 'P 21 21 21'
_atom_sites_solution_hydrogens geom
_atom_sites_solution_primary direct
_atom_sites_solution_secondary difmap
_audit_creation_method SHELXL-97
_cell_angle_alpha 90.00
_cell_angle_beta 90.00
_cell_angle_gamma 90.00
_cell_formula_units_Z 4
_cell_length_a 7.9152(9)
_cell_length_b 11.4088(14)
_cell_length_c 28.388(3)
_cell_measurement_temperature 296(2)
_cell_volume 2563.5(5)
_computing_cell_refinement 'Bruker SMART'
_computing_data_collection 'Bruker SMART'
_computing_data_reduction 'Bruker SAINT'
_computing_molecular_graphics 'Bruker SHELXTL'
_computing_publication_material 'Bruker SHELXTL'
_computing_structure_refinement 'SHELXL-97 (Sheldrick, 1997)'
_computing_structure_solution 'SHELXS-97 (Sheldrick, 1990)'
_diffrn_ambient_temperature 296(2)
_diffrn_measured_fraction_theta_full 1.000
_diffrn_measured_fraction_theta_max 1.000
_diffrn_radiation_monochromator graphite
_diffrn_radiation_source 'fine-focus sealed tube'
_diffrn_radiation_type MoK\a
_diffrn_radiation_wavelength 0.71073
_diffrn_reflns_av_R_equivalents 0.0373
_diffrn_reflns_av_sigmaI/netI 0.0411
_diffrn_reflns_limit_h_max 9
_diffrn_reflns_limit_h_min -10
_diffrn_reflns_limit_k_max 14
_diffrn_reflns_limit_k_min -12
_diffrn_reflns_limit_l_max 36
_diffrn_reflns_limit_l_min -34
_diffrn_reflns_number 17725
_diffrn_reflns_theta_full 27.00
_diffrn_reflns_theta_max 27.00
_diffrn_reflns_theta_min 1.43
_exptl_absorpt_coefficient_mu 0.187
_exptl_absorpt_correction_T_max 0.9512
_exptl_absorpt_correction_T_min 0.9477
_exptl_absorpt_correction_type multi-scan
_exptl_absorpt_process_details SADABS
_exptl_crystal_colour colourless
_exptl_crystal_density_diffrn 1.327
_exptl_crystal_density_method 'not measured'
_exptl_crystal_description block
_exptl_crystal_F_000 1072
_exptl_crystal_size_max 0.29
_exptl_crystal_size_mid 0.28
_exptl_crystal_size_min 0.27
_refine_diff_density_max 0.135
_refine_diff_density_min -0.141
_refine_diff_density_rms 0.030
_refine_ls_abs_structure_details 'Flack H D (1983), Acta Cryst. A39, 876-881'
_refine_ls_abs_structure_Flack -0.03(7)
_refine_ls_extinction_coef 0.0045(4)
_refine_ls_extinction_expression Fc^*^=kFc[1+0.001xFc^2^\l^3^/sin(2\q)]^-1/4^
_refine_ls_extinction_method SHELXL
_refine_ls_goodness_of_fit_ref 0.993
_refine_ls_hydrogen_treatment constr
_refine_ls_matrix_type full
_refine_ls_number_parameters 336
_refine_ls_number_reflns 5601
_refine_ls_number_restraints 0
_refine_ls_restrained_S_all 0.993
_refine_ls_R_factor_all 0.0692
_refine_ls_R_factor_gt 0.0397
_refine_ls_shift/su_max 0.001
_refine_ls_shift/su_mean 0.000
_refine_ls_structure_factor_coef Fsqd
_refine_ls_weighting_details 'calc w=1/[\s^2^(Fo^2^)+(0.0226P)^2^+0.4711P] where P=(Fo^2^+2Fc^2^)/3'
_refine_ls_weighting_scheme calc
_refine_ls_wR_factor_gt 0.0708
_refine_ls_wR_factor_ref 0.0821
_reflns_number_gt 3865
_reflns_number_total 5601
_reflns_threshold_expression >2sigma(I)
_cod_data_source_file ol5b00011_si_001.cif
_cod_data_source_block 131119ltl2_0m
_cod_depositor_comments
;
The following automatic conversions were performed:

data item '_symmetry_cell_setting' value 'Orthorhombic' was changed
to 'orthorhombic' in accordance with the
/home/saulius/struct/COD-crude-data/automatic-downloads/DataCite-retrospective/ACS/depositions/lib/dictionaries/cif_core.dic
dictionary named 'cif_core.dic' version 2.4.2 last updated on
2011-04-26.

Automatic conversion script
Id: cif_fix_values 6909 2019-04-08 15:41:33Z antanas 
;
_cod_original_sg_symbol_H-M P2(1)2(1)2(1)
_cod_database_code 1554753

loop_
_symmetry_equiv_pos_as_xyz
'x, y, z'
'-x+1/2, -y, z+1/2'
'-x, y+1/2, -z+1/2'
'x+1/2, -y+1/2, -z'

loop_
_atom_site_label
_atom_site_type_symbol
_atom_site_fract_x
_atom_site_fract_y
_atom_site_fract_z
_atom_site_U_iso_or_equiv
_atom_site_adp_type
_atom_site_occupancy
_atom_site_symmetry_multiplicity
_atom_site_calc_flag
_atom_site_refinement_flags
C1 C 0.0978(3) 1.19706(19) 0.65145(8) 0.0553(6) Uani 1 1 d .
C2 C 0.1422(4) 1.1650(2) 0.60721(9) 0.0723(8) Uani 1 1 d .
H2 H 0.1603 1.2219 0.5843 0.087 Uiso 1 1 calc R
C3 C 0.1607(3) 1.0477(2) 0.59608(8) 0.0635(7) Uani 1 1 d .
H3 H 0.1911 1.0266 0.5656 0.076 Uiso 1 1 calc R
C4 C 0.1348(3) 0.96122(18) 0.62935(7) 0.0416(5) Uani 1 1 d .
C5 C 0.0878(3) 0.99785(19) 0.67377(7) 0.0509(5) Uani 1 1 d .
H5 H 0.0686 0.9417 0.6969 0.061 Uiso 1 1 calc R
C6 C 0.0681(3) 1.11415(19) 0.68520(8) 0.0542(6) Uani 1 1 d .
H6 H 0.0352 1.1360 0.7154 0.065 Uiso 1 1 calc R
C7 C 0.1724(2) 0.83166(17) 0.62069(6) 0.0393(5) Uani 1 1 d .
H7 H 0.2803 0.8155 0.6363 0.047 Uiso 1 1 calc R
C8 C -0.1184(2) 0.74015(18) 0.62027(7) 0.0405(5) Uani 1 1 d .
H8 H -0.1713 0.6721 0.6353 0.049 Uiso 1 1 calc R
C9 C -0.1016(3) 0.70832(18) 0.56779(7) 0.0445(5) Uani 1 1 d .
H9 H -0.2115 0.7243 0.5532 0.053 Uiso 1 1 calc R
C10 C 0.0266(3) 0.7862(2) 0.54302(7) 0.0510(6) Uani 1 1 d .
H10A H 0.0463 0.7557 0.5116 0.061 Uiso 1 1 calc R
H10B H -0.0206 0.8642 0.5398 0.061 Uiso 1 1 calc R
C11 C 0.1955(3) 0.79505(19) 0.56872(7) 0.0452(5) Uani 1 1 d .
H11 H 0.2604 0.8573 0.5533 0.054 Uiso 1 1 calc R
C12 C 0.2997(3) 0.6867(2) 0.56671(7) 0.0479(5) Uani 1 1 d .
H12 H 0.4159 0.6983 0.5685 0.057 Uiso 1 1 calc R
C13 C 0.2505(3) 0.5754(2) 0.56278(8) 0.0516(6) Uani 1 1 d .
H13 H 0.3376 0.5208 0.5610 0.062 Uiso 1 1 calc R
C14 C 0.0814(3) 0.52660(19) 0.56084(7) 0.0470(5) Uani 1 1 d .
H14 H 0.0776 0.4455 0.5576 0.056 Uiso 1 1 calc R
C15 C -0.0709(2) 0.57878(18) 0.56294(7) 0.0435(5) Uani 1 1 d .
C16 C -0.2240(3) 0.5044(2) 0.56748(9) 0.0566(6) Uani 1 1 d .
C17 C -0.2248(3) 0.3767(2) 0.55670(8) 0.0506(6) Uani 1 1 d .
C18 C -0.1483(3) 0.3290(2) 0.51722(8) 0.0572(6) Uani 1 1 d .
H18 H -0.0905 0.3774 0.4964 0.069 Uiso 1 1 calc R
C19 C -0.1575(3) 0.2097(2) 0.50862(9) 0.0683(7) Uani 1 1 d .
H19 H -0.1057 0.1784 0.4820 0.082 Uiso 1 1 calc R
C20 C -0.2418(4) 0.1379(2) 0.53885(10) 0.0750(8) Uani 1 1 d .
H20 H -0.2460 0.0577 0.5331 0.090 Uiso 1 1 calc R
C21 C -0.3203(4) 0.1835(3) 0.57761(10) 0.0792(8) Uani 1 1 d .
H21 H -0.3788 0.1344 0.5981 0.095 Uiso 1 1 calc R
C22 C -0.3128(3) 0.3028(2) 0.58645(9) 0.0681(7) Uani 1 1 d .
H22 H -0.3676 0.3335 0.6127 0.082 Uiso 1 1 calc R
C23 C -0.2376(3) 0.84232(19) 0.62883(8) 0.0473(5) Uani 1 1 d .
C24 C -0.3521(4) 0.9649(2) 0.68792(9) 0.0812(9) Uani 1 1 d .
H24A H -0.4632 0.9506 0.6757 0.122 Uiso 1 1 calc R
H24B H -0.3099 1.0375 0.6756 0.122 Uiso 1 1 calc R
H24C H -0.3570 0.9692 0.7217 0.122 Uiso 1 1 calc R
C25 C 0.0822(3) 0.68239(17) 0.67996(7) 0.0412(5) Uani 1 1 d .
C26 C 0.2530(3) 0.69092(19) 0.70308(7) 0.0455(5) Uani 1 1 d .
C27 C 0.2734(4) 0.7605(2) 0.74238(8) 0.0672(7) Uani 1 1 d .
H27 H 0.1843 0.8061 0.7533 0.081 Uiso 1 1 calc R
C28 C 0.4285(5) 0.7618(3) 0.76552(11) 0.0941(10) Uani 1 1 d .
H28 H 0.4433 0.8085 0.7921 0.113 Uiso 1 1 calc R
C29 C 0.5585(4) 0.6947(4) 0.74928(14) 0.1051(13) Uani 1 1 d .
H29 H 0.6622 0.6969 0.7647 0.126 Uiso 1 1 calc R
C30 C 0.5391(3) 0.6248(3) 0.71104(12) 0.0852(9) Uani 1 1 d .
H30 H 0.6284 0.5785 0.7006 0.102 Uiso 1 1 calc R
C31 C 0.3867(3) 0.6226(2) 0.68764(8) 0.0624(7) Uani 1 1 d .
H31 H 0.3734 0.5750 0.6613 0.075 Uiso 1 1 calc R
Cl1 Cl 0.07739(11) 1.34475(5) 0.66609(2) 0.0829(2) Uani 1 1 d .
N1 N 0.04711(19) 0.75322(13) 0.64279(5) 0.0370(4) Uani 1 1 d .
O1 O -0.3252(2) 0.88688(15) 0.59957(6) 0.0757(5) Uani 1 1 d .
O2 O -0.24072(19) 0.87025(13) 0.67409(5) 0.0590(4) Uani 1 1 d .
O3 O -0.02084(19) 0.61302(15) 0.69577(6) 0.0652(5) Uani 1 1 d .
O4 O -0.3540(2) 0.54881(16) 0.58228(8) 0.0939(7) Uani 1 1 d .

loop_
_atom_site_aniso_label
_atom_site_aniso_U_11
_atom_site_aniso_U_22
_atom_site_aniso_U_33
_atom_site_aniso_U_23
_atom_site_aniso_U_13
_atom_site_aniso_U_12
C1 0.0650(15) 0.0384(12) 0.0626(14) 0.0033(11) -0.0105(13) -0.0064(12)
C2 0.112(2) 0.0459(15) 0.0587(15) 0.0129(12) 0.0044(15) -0.0097(15)
C3 0.0931(19) 0.0526(15) 0.0447(13) 0.0080(11) 0.0076(14) -0.0042(14)
C4 0.0404(12) 0.0438(12) 0.0407(11) 0.0032(9) -0.0042(10) -0.0065(9)
C5 0.0632(14) 0.0441(12) 0.0455(13) 0.0018(10) 0.0016(12) -0.0095(12)
C6 0.0663(15) 0.0453(13) 0.0509(13) -0.0051(10) -0.0006(12) -0.0054(12)
C7 0.0368(11) 0.0429(12) 0.0381(10) 0.0051(9) 0.0015(9) -0.0060(10)
C8 0.0356(11) 0.0411(11) 0.0449(11) -0.0007(9) -0.0008(9) 0.0009(9)
C9 0.0389(11) 0.0509(13) 0.0437(11) -0.0063(10) -0.0093(10) 0.0077(10)
C10 0.0591(14) 0.0541(14) 0.0398(11) 0.0007(10) -0.0043(10) 0.0083(11)
C11 0.0470(12) 0.0518(14) 0.0369(11) 0.0037(10) 0.0043(10) -0.0037(10)
C12 0.0355(12) 0.0649(16) 0.0432(12) -0.0033(11) 0.0064(9) 0.0002(11)
C13 0.0362(11) 0.0604(16) 0.0583(14) -0.0111(12) 0.0022(11) 0.0046(11)
C14 0.0413(12) 0.0484(13) 0.0513(13) -0.0113(10) -0.0047(11) 0.0006(11)
C15 0.0366(11) 0.0467(13) 0.0473(12) -0.0113(10) -0.0075(10) 0.0037(10)
C16 0.0352(13) 0.0603(16) 0.0743(16) -0.0188(13) -0.0079(12) 0.0030(11)
C17 0.0392(12) 0.0550(15) 0.0576(14) -0.0073(11) -0.0099(11) -0.0007(11)
C18 0.0478(14) 0.0602(16) 0.0638(14) -0.0091(12) -0.0085(12) -0.0050(12)
C19 0.0654(17) 0.0652(18) 0.0742(17) -0.0203(15) -0.0095(14) -0.0012(14)
C20 0.080(2) 0.0538(17) 0.091(2) -0.0096(15) -0.0207(17) -0.0034(16)
C21 0.089(2) 0.069(2) 0.0797(19) 0.0148(16) -0.0123(17) -0.0184(17)
C22 0.0665(17) 0.0759(19) 0.0618(15) -0.0063(14) -0.0006(13) -0.0091(15)
C23 0.0421(12) 0.0433(12) 0.0565(13) -0.0031(11) 0.0017(11) -0.0001(11)
C24 0.087(2) 0.0689(19) 0.087(2) -0.0204(15) 0.0257(17) 0.0230(16)
C25 0.0398(11) 0.0399(12) 0.0438(11) 0.0011(9) 0.0032(10) -0.0022(10)
C26 0.0434(12) 0.0487(13) 0.0443(11) 0.0136(10) -0.0042(10) -0.0059(11)
C27 0.0762(18) 0.0647(17) 0.0608(15) 0.0075(13) -0.0153(14) -0.0090(15)
C28 0.105(3) 0.096(3) 0.081(2) 0.0146(17) -0.046(2) -0.031(2)
C29 0.074(2) 0.119(3) 0.122(3) 0.056(2) -0.049(2) -0.030(2)
C30 0.0452(16) 0.101(2) 0.109(2) 0.047(2) -0.0076(16) 0.0012(16)
C31 0.0507(15) 0.0694(17) 0.0672(15) 0.0200(13) 0.0029(12) 0.0039(13)
Cl1 0.1210(6) 0.0416(3) 0.0861(5) -0.0031(3) -0.0095(5) -0.0056(4)
N1 0.0339(9) 0.0389(9) 0.0383(9) 0.0030(7) -0.0005(7) -0.0017(8)
O1 0.0767(12) 0.0737(13) 0.0766(12) -0.0063(10) -0.0160(10) 0.0341(10)
O2 0.0627(10) 0.0559(10) 0.0584(10) -0.0090(8) 0.0112(8) 0.0105(8)
O3 0.0538(10) 0.0717(11) 0.0701(11) 0.0295(9) -0.0050(8) -0.0188(9)
O4 0.0361(9) 0.0745(13) 0.171(2) -0.0408(13) 0.0044(11) 0.0000(9)

loop_
_atom_type_symbol
_atom_type_description
_atom_type_scat_dispersion_real
_atom_type_scat_dispersion_imag
_atom_type_scat_source
C C 0.0033 0.0016 'International Tables Vol C Tables 4.2.6.8 and 6.1.1.4'
H H 0.0000 0.0000 'International Tables Vol C Tables 4.2.6.8 and 6.1.1.4'
N N 0.0061 0.0033 'International Tables Vol C Tables 4.2.6.8 and 6.1.1.4'
O O 0.0106 0.0060 'International Tables Vol C Tables 4.2.6.8 and 6.1.1.4'
Cl Cl 0.1484 0.1585 'International Tables Vol C Tables 4.2.6.8 and 6.1.1.4'

loop_
_geom_angle_atom_site_label_1
_geom_angle_atom_site_label_2
_geom_angle_atom_site_label_3
_geom_angle
C2 C1 C6 120.5(2)
C2 C1 Cl1 120.41(18)
C6 C1 Cl1 119.07(18)
C1 C2 C3 120.0(2)
C1 C2 H2 120.0
C3 C2 H2 120.0
C2 C3 C4 121.3(2)
C2 C3 H3 119.4
C4 C3 H3 119.4
C5 C4 C3 116.7(2)
C5 C4 C7 119.53(17)
C3 C4 C7 123.51(19)
C6 C5 C4 122.6(2)
C6 C5 H5 118.7
C4 C5 H5 118.7
C1 C6 C5 118.9(2)
C1 C6 H6 120.6
C5 C6 H6 120.6
N1 C7 C4 112.79(16)
N1 C7 C11 108.77(16)
C4 C7 C11 116.02(16)
N1 C7 H7 106.2
C4 C7 H7 106.2
C11 C7 H7 106.2
N1 C8 C23 114.03(16)
N1 C8 C9 111.67(16)
C23 C8 C9 112.93(17)
N1 C8 H8 105.8
C23 C8 H8 105.8
C9 C8 H8 105.8
C15 C9 C10 115.07(18)
C15 C9 C8 109.53(17)
C10 C9 C8 111.54(17)
C15 C9 H9 106.7
C10 C9 H9 106.7
C8 C9 H9 106.7
C11 C10 C9 113.71(17)
C11 C10 H10A 108.8
C9 C10 H10A 108.8
C11 C10 H10B 108.8
C9 C10 H10B 108.8
H10A C10 H10B 107.7
C12 C11 C10 114.37(18)
C12 C11 C7 109.09(16)
C10 C11 C7 111.78(17)
C12 C11 H11 107.1
C10 C11 H11 107.1
C7 C11 H11 107.1
C13 C12 C11 129.3(2)
C13 C12 H12 115.4
C11 C12 H12 115.4
C12 C13 C14 129.6(2)
C12 C13 H13 115.2
C14 C13 H13 115.2
C15 C14 C13 130.9(2)
C15 C14 H14 114.5
C13 C14 H14 114.5
C14 C15 C16 118.82(19)
C14 C15 C9 125.70(19)
C16 C15 C9 114.93(18)
O4 C16 C17 118.2(2)
O4 C16 C15 118.7(2)
C17 C16 C15 123.0(2)
C22 C17 C18 118.4(2)
C22 C17 C16 118.3(2)
C18 C17 C16 123.3(2)
C19 C18 C17 120.4(2)
C19 C18 H18 119.8
C17 C18 H18 119.8
C20 C19 C18 120.4(3)
C20 C19 H19 119.8
C18 C19 H19 119.8
C19 C20 C21 120.1(3)
C19 C20 H20 120.0
C21 C20 H20 120.0
C20 C21 C22 120.0(3)
C20 C21 H21 120.0
C22 C21 H21 120.0
C17 C22 C21 120.7(3)
C17 C22 H22 119.7
C21 C22 H22 119.7
O1 C23 O2 124.1(2)
O1 C23 C8 125.1(2)
O2 C23 C8 110.59(18)
O2 C24 H24A 109.5
O2 C24 H24B 109.5
H24A C24 H24B 109.5
O2 C24 H24C 109.5
H24A C24 H24C 109.5
H24B C24 H24C 109.5
O3 C25 N1 122.32(19)
O3 C25 C26 118.74(17)
N1 C25 C26 118.93(17)
C27 C26 C31 119.4(2)
C27 C26 C25 119.7(2)
C31 C26 C25 120.8(2)
C26 C27 C28 119.4(3)
C26 C27 H27 120.3
C28 C27 H27 120.3
C29 C28 C27 120.0(3)
C29 C28 H28 120.0
C27 C28 H28 120.0
C30 C29 C28 121.0(3)
C30 C29 H29 119.5
C28 C29 H29 119.5
C29 C30 C31 119.7(3)
C29 C30 H30 120.1
C31 C30 H30 120.1
C30 C31 C26 120.4(3)
C30 C31 H31 119.8
C26 C31 H31 119.8
C25 N1 C8 117.47(16)
C25 N1 C7 123.65(16)
C8 N1 C7 118.47(15)
C23 O2 C24 117.00(19)

loop_
_geom_bond_atom_site_label_1
_geom_bond_atom_site_label_2
_geom_bond_distance
C1 C2 1.354(3)
C1 C6 1.367(3)
C1 Cl1 1.743(2)
C2 C3 1.383(3)
C2 H2 0.9300
C3 C4 1.381(3)
C3 H3 0.9300
C4 C5 1.380(3)
C4 C7 1.528(3)
C5 C6 1.375(3)
C5 H5 0.9300
C6 H6 0.9300
C7 N1 1.476(2)
C7 C11 1.544(3)
C7 H7 0.9800
C8 N1 1.465(2)
C8 C23 1.519(3)
C8 C9 1.539(3)
C8 H8 0.9800
C9 C15 1.504(3)
C9 C10 1.521(3)
C9 H9 0.9800
C10 C11 1.526(3)
C10 H10A 0.9700
C10 H10B 0.9700
C11 C12 1.487(3)
C11 H11 0.9800
C12 C13 1.333(3)
C12 H12 0.9300
C13 C14 1.451(3)
C13 H13 0.9300
C14 C15 1.346(3)
C14 H14 0.9300
C15 C16 1.485(3)
C16 O4 1.222(3)
C16 C17 1.489(3)
C17 C22 1.382(3)
C17 C18 1.385(3)
C18 C19 1.386(3)
C18 H18 0.9300
C19 C20 1.361(4)
C19 H19 0.9300
C20 C21 1.367(4)
C20 H20 0.9300
C21 C22 1.386(4)
C21 H21 0.9300
C22 H22 0.9300
C23 O1 1.196(2)
C23 O2 1.324(2)
C24 O2 1.448(3)
C24 H24A 0.9600
C24 H24B 0.9600
C24 H24C 0.9600
C25 O3 1.222(2)
C25 N1 1.358(2)
C25 C26 1.506(3)
C26 C27 1.378(3)
C26 C31 1.385(3)
C27 C28 1.393(4)
C27 H27 0.9300
C28 C29 1.364(5)
C28 H28 0.9300
C29 C30 1.356(5)
C29 H29 0.9300
C30 C31 1.378(4)
C30 H30 0.9300
C31 H31 0.9300

loop_
_geom_torsion_atom_site_label_1
_geom_torsion_atom_site_label_2
_geom_torsion_atom_site_label_3
_geom_torsion_atom_site_label_4
_geom_torsion
C6 C1 C2 C3 -1.1(4)
Cl1 C1 C2 C3 179.0(2)
C1 C2 C3 C4 -0.1(4)
C2 C3 C4 C5 0.8(4)
C2 C3 C4 C7 -172.9(2)
C3 C4 C5 C6 -0.5(3)
C7 C4 C5 C6 173.5(2)
C2 C1 C6 C5 1.4(4)
Cl1 C1 C6 C5 -178.68(18)
C4 C5 C6 C1 -0.6(4)
C5 C4 C7 N1 44.0(3)
C3 C4 C7 N1 -142.5(2)
C5 C4 C7 C11 170.39(19)
C3 C4 C7 C11 -16.1(3)
N1 C8 C9 C15 81.6(2)
C23 C8 C9 C15 -148.34(18)
N1 C8 C9 C10 -47.0(2)
C23 C8 C9 C10 83.1(2)
C15 C9 C10 C11 -75.8(2)
C8 C9 C10 C11 49.7(2)
C9 C10 C11 C12 71.6(2)
C9 C10 C11 C7 -53.0(2)
N1 C7 C11 C12 -75.8(2)
C4 C7 C11 C12 155.84(17)
N1 C7 C11 C10 51.7(2)
C4 C7 C11 C10 -76.7(2)
C10 C11 C12 C13 -28.4(3)
C7 C11 C12 C13 97.6(3)
C11 C12 C13 C14 -2.3(4)
C12 C13 C14 C15 -0.8(4)
C13 C14 C15 C16 -170.6(2)
C13 C14 C15 C9 0.4(4)
C10 C9 C15 C14 34.4(3)
C8 C9 C15 C14 -92.2(3)
C10 C9 C15 C16 -154.25(19)
C8 C9 C15 C16 79.2(2)
C14 C15 C16 O4 159.9(2)
C9 C15 C16 O4 -12.1(3)
C14 C15 C16 C17 -17.5(3)
C9 C15 C16 C17 170.5(2)
O4 C16 C17 C22 -38.7(3)
C15 C16 C17 C22 138.7(2)
O4 C16 C17 C18 138.3(3)
C15 C16 C17 C18 -44.3(3)
C22 C17 C18 C19 -1.4(3)
C16 C17 C18 C19 -178.3(2)
C17 C18 C19 C20 0.0(4)
C18 C19 C20 C21 1.0(4)
C19 C20 C21 C22 -0.6(4)
C18 C17 C22 C21 1.7(4)
C16 C17 C22 C21 178.8(2)
C20 C21 C22 C17 -0.8(4)
N1 C8 C23 O1 136.8(2)
C9 C8 C23 O1 7.9(3)
N1 C8 C23 O2 -47.8(2)
C9 C8 C23 O2 -176.67(18)
O3 C25 C26 C27 -83.7(3)
N1 C25 C26 C27 95.3(2)
O3 C25 C26 C31 91.2(2)
N1 C25 C26 C31 -89.8(2)
C31 C26 C27 C28 0.7(3)
C25 C26 C27 C28 175.6(2)
C26 C27 C28 C29 0.0(4)
C27 C28 C29 C30 -0.9(5)
C28 C29 C30 C31 1.0(5)
C29 C30 C31 C26 -0.3(4)
C27 C26 C31 C30 -0.6(3)
C25 C26 C31 C30 -175.4(2)
O3 C25 N1 C8 -2.8(3)
C26 C25 N1 C8 178.22(17)
O3 C25 N1 C7 -175.39(19)
C26 C25 N1 C7 5.7(3)
C23 C8 N1 C25 109.6(2)
C9 C8 N1 C25 -120.92(19)
C23 C8 N1 C7 -77.5(2)
C9 C8 N1 C7 52.0(2)
C4 C7 N1 C25 -111.1(2)
C11 C7 N1 C25 118.73(19)
C4 C7 N1 C8 76.4(2)
C11 C7 N1 C8 -53.8(2)
O1 C23 O2 C24 -3.2(3)
C8 C23 O2 C24 -178.66(19)
